data_7044124
loop_
_publ_author_name
'Cheadle, Carl'
'Ratcliff, Jessica'
'Berezin, Mikhail Y.'
'Pal'shin, Vadim'
'Nemykin, Victor'
'Gerasimchuk, Nikolay'

_publ_section_title
;
 Shortwave infrared luminescent Pt-nanowires: mechanistic study of
 emission in solution and solid state
;
_journal_name_full 'Dalton Trans.'
_journal_paper_doi 10.1039/C7DT02317K
_journal_year 2017
_chemical_formula_moiety 'C16 H20 N6 O4 Pt'
_chemical_formula_sum 'C16 H20 N6 O4 Pt'
_chemical_formula_weight 555.47
_chemical_name_common 'Pt(PiPCO)2, yellow'
_chemical_name_systematic
;
 cis-Pt(II)-bis(N-piperidine-cyanoxime) 
;
_space_group_crystal_system orthorhombic
_space_group_IT_number 61
_space_group_name_Hall '-P 2ac 2ab'
_space_group_name_H-M_alt 'P b c a'
_symmetry_space_group_name_Hall '-P 2ac 2ab'
_symmetry_space_group_name_H-M 'P b c a'
_atom_sites_solution_hydrogens geom
_audit_creation_method SHELXL-2014
_audit_update_record
;
2016-01-31 deposited with the CCDC.
2017-09-06 downloaded from the CCDC.
;
_cell_angle_alpha 90
_cell_angle_beta 90
_cell_angle_gamma 90
_cell_formula_units_Z 8
_cell_length_a 6.6743(10)
_cell_length_b 17.455(3)
_cell_length_c 30.557(5)
_cell_measurement_reflns_used 108
_cell_measurement_temperature 100(2)
_cell_measurement_theta_max 54.11
_cell_measurement_theta_min 2.19
_cell_volume 3559.9(10)
_computing_cell_refinement 'SAINT (Bruker, 2013)'
_computing_data_collection 'SMART (Bruker, 2013)'
_computing_data_reduction 'SAINT (Bruker, 2013)'
_computing_molecular_graphics 'ORTEP-III (Burnett & Johnson, 1996)'
_computing_publication_material 'REPORT (Bruker, 2013)'
_computing_structure_refinement 'SHELXL-2014 (Sheldrick, 2014)'
_computing_structure_solution 'SHELXS-1013 (Sheldrick, 2013)'
_diffrn_ambient_temperature 100(2)
_diffrn_measured_fraction_theta_full 0.999
_diffrn_measured_fraction_theta_max 0.998
_diffrn_measurement_device_type 'Bruker APEX2 CCD area detector'
_diffrn_measurement_method '4 omega scans = full sphere'
_diffrn_radiation_monochromator graphite
_diffrn_radiation_source 'fine-focus sealed tube'
_diffrn_radiation_type MoK\a
_diffrn_radiation_wavelength 0.71073
_diffrn_reflns_av_R_equivalents 0.2445
_diffrn_reflns_av_unetI/netI 0.1214
_diffrn_reflns_Laue_measured_fraction_full 0.999
_diffrn_reflns_Laue_measured_fraction_max 0.998
_diffrn_reflns_limit_h_max 8
_diffrn_reflns_limit_h_min -8
_diffrn_reflns_limit_k_max 22
_diffrn_reflns_limit_k_min -22
_diffrn_reflns_limit_l_max 39
_diffrn_reflns_limit_l_min -39
_diffrn_reflns_number 41767
_diffrn_reflns_point_group_measured_fraction_full 0.999
_diffrn_reflns_point_group_measured_fraction_max 0.998
_diffrn_reflns_theta_full 25.242
_diffrn_reflns_theta_max 27.184
_diffrn_reflns_theta_min 2.334
_exptl_absorpt_coefficient_mu 7.920
_exptl_absorpt_correction_T_max 0.7455
_exptl_absorpt_correction_T_min 0.5492
_exptl_absorpt_correction_type multi-scan
_exptl_absorpt_process_details 'SADABS (Bruker AXS, 2013)'
_exptl_crystal_colour yellow
_exptl_crystal_density_diffrn 2.073
_exptl_crystal_density_meas ?
_exptl_crystal_description needle
_exptl_crystal_F_000 2144
_exptl_crystal_size_max 0.194
_exptl_crystal_size_mid 0.079
_exptl_crystal_size_min 0.071
_refine_diff_density_max 1.845
_refine_diff_density_min -2.153
_refine_diff_density_rms 0.298
_refine_ls_extinction_coef 0.00232(16)
_refine_ls_extinction_expression Fc^*^=kFc[1+0.001xFc^2^\l^3^/sin(2\q)]^-1/4^
_refine_ls_extinction_method SHELXL
_refine_ls_goodness_of_fit_ref 0.980
_refine_ls_hydrogen_treatment constr
_refine_ls_matrix_type full
_refine_ls_number_parameters 245
_refine_ls_number_reflns 3958
_refine_ls_number_restraints 36
_refine_ls_restrained_S_all 0.977
_refine_ls_R_factor_all 0.1267
_refine_ls_R_factor_gt 0.0538
_refine_ls_shift/su_max 0.000
_refine_ls_shift/su_mean 0.000
_refine_ls_structure_factor_coef Fsqd
_refine_ls_weighting_details 'w=1/[\s^2^(Fo^2^)+(0.0575P)^2^] where P=(Fo^2^+2Fc^2^)/3'
_refine_ls_weighting_scheme calc
_refine_ls_wR_factor_gt 0.1076
_refine_ls_wR_factor_ref 0.1385
_reflns_Friedel_coverage 0.000
_reflns_number_gt 2206
_reflns_number_total 3958
_reflns_threshold_expression 'I > 2\s(I)'
_cod_data_source_file c7dt02317k2.cif
_cod_data_source_block thin-1
_cod_depositor_comments
;
The following automatic conversions were performed:

'_exptl_crystal_density_meas' value 'not measured' was changed to '?'
- the value is perceived as not measured.

Automatic conversion script
Id: cif_fix_values 4973 2017-02-22 13:04:09Z antanas 
;
_cod_database_code 7044124
_shelx_space_group_comment
;
The symmetry employed for this shelxl refinement is uniquely defined
by the following loop, which should always be used as a source of
symmetry information in preference to the above space-group names.
They are only intended as comments.
;
_shelxl_version_number 2014-3

loop_
_space_group_symop_operation_xyz
'x, y, z'
'-x+1/2, -y, z+1/2'
'x+1/2, -y+1/2, -z'
'-x, y+1/2, -z+1/2'
'-x, -y, -z'
'x-1/2, y, -z-1/2'
'-x-1/2, y-1/2, z'
'x, -y-1/2, z-1/2'

loop_
_atom_site_label
_atom_site_type_symbol
_atom_site_fract_x
_atom_site_fract_y
_atom_site_fract_z
_atom_site_U_iso_or_equiv
_atom_site_adp_type
_atom_site_occupancy
_atom_site_site_symmetry_order
_atom_site_calc_flag
_atom_site_refinement_flags_posn
_atom_site_refinement_flags_adp
C1 C 0.6215(19) 0.4841(6) 0.1245(4) 0.022(3) Uani 1 1 d . U
C2 C 0.599(2) 0.5501(8) 0.0959(4) 0.028(3) Uani 1 1 d . .
C3 C 0.6606(17) 0.4041(6) 0.1126(4) 0.020(2) Uani 1 1 d . U
C4 C 0.612(2) 0.4197(6) 0.0320(4) 0.027(3) Uani 1 1 d . .
H4A H 0.5498 0.4694 0.0398 0.032 Uiso 1 1 calc R U
H4B H 0.5148 0.3907 0.0138 0.032 Uiso 1 1 calc R U
C5 C 0.799(2) 0.4331(7) 0.0067(4) 0.026(3) Uani 1 1 d . .
H5A H 0.8888 0.4670 0.0237 0.031 Uiso 1 1 calc R U
H5B H 0.7657 0.4595 -0.0211 0.031 Uiso 1 1 calc R U
C6 C 0.907(2) 0.3584(8) -0.0035(4) 0.038(4) Uani 1 1 d . .
H6A H 0.8277 0.3285 -0.0249 0.046 Uiso 1 1 calc R U
H6B H 1.0389 0.3698 -0.0167 0.046 Uiso 1 1 calc R U
C7 C 0.936(2) 0.3118(7) 0.0375(4) 0.030(3) Uani 1 1 d . .
H7A H 0.9923 0.2612 0.0296 0.036 Uiso 1 1 calc R U
H7B H 1.0345 0.3380 0.0566 0.036 Uiso 1 1 calc R U
C8 C 0.746(2) 0.3003(7) 0.0622(4) 0.026(3) Uani 1 1 d . .
H8A H 0.6516 0.2694 0.0446 0.031 Uiso 1 1 calc R U
H8B H 0.7737 0.2725 0.0898 0.031 Uiso 1 1 calc R U
C9 C 0.6533(17) 0.3893(6) 0.2958(4) 0.018(2) Uani 1 1 d . U
C10 C 0.6557(18) 0.4131(6) 0.3406(4) 0.022(3) Uani 1 1 d . .
C11 C 0.7008(18) 0.3130(7) 0.2784(4) 0.021(3) Uani 1 1 d . .
C12 C 0.820(2) 0.1827(6) 0.2860(4) 0.022(3) Uani 1 1 d . .
H12A H 0.8750 0.1927 0.2564 0.026 Uiso 1 1 calc R U
H12B H 0.7270 0.1386 0.2841 0.026 Uiso 1 1 calc R U
C13 C 0.9897(19) 0.1655(6) 0.3183(4) 0.026(3) Uani 1 1 d . .
H13A H 1.0629 0.1192 0.3085 0.032 Uiso 1 1 calc R U
H13B H 1.0852 0.2088 0.3186 0.032 Uiso 1 1 calc R U
C14 C 0.910(2) 0.1525(6) 0.3645(5) 0.030(3) Uani 1 1 d . .
H14A H 1.0240 0.1445 0.3848 0.036 Uiso 1 1 calc R U
H14B H 0.8256 0.1060 0.3651 0.036 Uiso 1 1 calc R U
C15 C 0.7856(18) 0.2226(7) 0.3797(4) 0.028(3) Uani 1 1 d . .
H15A H 0.7228 0.2114 0.4084 0.034 Uiso 1 1 calc R U
H15B H 0.8746 0.2675 0.3833 0.034 Uiso 1 1 calc R U
C16 C 0.624(2) 0.2407(7) 0.3462(4) 0.026(3) Uani 1 1 d . .
H16A H 0.5253 0.1984 0.3454 0.031 Uiso 1 1 calc R U
H16B H 0.5528 0.2881 0.3549 0.031 Uiso 1 1 calc R U
N1 N 0.6129(16) 0.4964(6) 0.1667(4) 0.030(3) Uani 1 1 d . .
N2 N 0.5897(18) 0.6032(5) 0.0748(4) 0.034(3) Uani 1 1 d . .
N3 N 0.6567(17) 0.3761(6) 0.0721(3) 0.027(2) Uani 1 1 d . .
N4 N 0.6402(14) 0.4440(5) 0.2632(3) 0.020(2) Uani 1 1 d . U
N5 N 0.6552(16) 0.4341(6) 0.3764(4) 0.027(3) Uani 1 1 d . .
N6 N 0.7128(14) 0.2510(5) 0.3022(3) 0.020(2) Uani 1 1 d . .
O1 O 0.5769(14) 0.5619(5) 0.1829(3) 0.032(2) Uani 1 1 d . .
O2 O 0.7001(12) 0.3594(4) 0.1443(3) 0.022(2) Uani 1 1 d . U
O3 O 0.6166(14) 0.5127(4) 0.2743(3) 0.028(2) Uani 1 1 d . U
O4 O 0.7398(13) 0.3102(4) 0.2366(3) 0.021(2) Uani 1 1 d . .
Pt1 Pt 0.67056(7) 0.40594(2) 0.20393(2) 0.01979(18) Uani 1 1 d . .

loop_
_atom_site_aniso_label
_atom_site_aniso_U_11
_atom_site_aniso_U_22
_atom_site_aniso_U_33
_atom_site_aniso_U_23
_atom_site_aniso_U_13
_atom_site_aniso_U_12
C1 0.033(7) 0.011(5) 0.022(6) 0.004(4) 0.000(5) 0.006(5)
C2 0.026(7) 0.028(8) 0.031(8) -0.001(6) 0.005(6) -0.005(6)
C3 0.014(5) 0.020(5) 0.025(5) 0.001(5) -0.008(5) -0.005(5)
C4 0.052(9) 0.012(6) 0.018(7) 0.000(5) -0.002(6) 0.004(5)
C5 0.033(9) 0.021(6) 0.022(7) 0.001(5) 0.002(6) 0.003(6)
C6 0.041(9) 0.044(9) 0.029(9) -0.007(7) 0.007(7) -0.006(7)
C7 0.047(9) 0.019(7) 0.025(8) 0.003(6) 0.009(6) 0.020(6)
C8 0.043(8) 0.014(6) 0.020(7) -0.005(5) 0.005(6) 0.002(5)
C9 0.018(5) 0.017(5) 0.019(5) 0.003(5) -0.007(5) 0.005(4)
C10 0.015(6) 0.011(5) 0.039(8) 0.005(5) 0.000(6) 0.004(6)
C11 0.020(7) 0.026(7) 0.017(6) 0.004(5) -0.001(5) 0.002(5)
C12 0.033(7) 0.017(6) 0.016(7) -0.003(4) -0.001(6) 0.000(6)
C13 0.030(8) 0.007(5) 0.042(8) 0.003(5) 0.003(7) -0.004(6)
C14 0.035(8) 0.009(6) 0.047(10) 0.000(6) -0.009(6) -0.003(6)
C15 0.033(9) 0.022(6) 0.029(8) 0.006(6) -0.001(6) -0.002(6)
C16 0.040(9) 0.011(6) 0.025(7) 0.004(5) 0.008(6) 0.002(5)
N1 0.026(6) 0.017(5) 0.047(8) 0.002(5) -0.001(5) 0.006(5)
N2 0.055(8) 0.007(5) 0.040(7) 0.000(5) -0.001(6) -0.005(5)
N3 0.038(7) 0.015(5) 0.028(6) -0.002(4) -0.005(6) 0.002(5)
N4 0.016(5) 0.009(4) 0.035(5) 0.005(4) 0.000(4) -0.005(4)
N5 0.022(6) 0.030(6) 0.029(7) -0.011(5) -0.002(5) -0.016(5)
N6 0.027(6) 0.007(4) 0.025(6) -0.003(4) 0.001(5) 0.002(4)
O1 0.045(6) 0.018(4) 0.034(6) 0.000(4) 0.007(5) 0.003(4)
O2 0.029(5) 0.014(4) 0.024(4) 0.009(3) -0.001(4) -0.006(3)
O3 0.039(6) 0.007(4) 0.037(5) -0.002(4) 0.005(4) -0.005(4)
O4 0.025(5) 0.011(4) 0.029(5) -0.001(4) 0.002(4) -0.001(3)
Pt1 0.0236(3) 0.0094(2) 0.0263(3) 0.0003(2) 0.0005(3) -0.0001(2)

loop_
_atom_type_symbol
_atom_type_description
_atom_type_scat_dispersion_real
_atom_type_scat_dispersion_imag
_atom_type_scat_source
C C 0.0033 0.0016 'International Tables Vol C Tables 4.2.6.8 and 6.1.1.4'
H H 0.0000 0.0000 'International Tables Vol C Tables 4.2.6.8 and 6.1.1.4'
N N 0.0061 0.0033 'International Tables Vol C Tables 4.2.6.8 and 6.1.1.4'
O O 0.0106 0.0060 'International Tables Vol C Tables 4.2.6.8 and 6.1.1.4'

loop_
_geom_angle_atom_site_label_1
_geom_angle_atom_site_label_2
_geom_angle_atom_site_label_3
_geom_angle
N1 C1 C2 117.2(11)
N1 C1 C3 114.1(10)
C2 C1 C3 128.6(11)
N2 C2 C1 176.3(15)
O2 C3 N3 119.1(10)
O2 C3 C1 115.7(10)
N3 C3 C1 125.2(11)
N3 C4 C5 110.0(11)
N3 C4 H4A 109.7
C5 C4 H4A 109.7
N3 C4 H4B 109.7
C5 C4 H4B 109.7
H4A C4 H4B 108.2
C4 C5 C6 111.6(11)
C4 C5 H5A 109.3
C6 C5 H5A 109.3
C4 C5 H5B 109.3
C6 C5 H5B 109.3
H5A C5 H5B 108.0
C7 C6 C5 110.8(11)
C7 C6 H6A 109.5
C5 C6 H6A 109.5
C7 C6 H6B 109.5
C5 C6 H6B 109.5
H6A C6 H6B 108.1
C8 C7 C6 112.6(12)
C8 C7 H7A 109.1
C6 C7 H7A 109.1
C8 C7 H7B 109.1
C6 C7 H7B 109.1
H7A C7 H7B 107.8
N3 C8 C7 109.0(10)
N3 C8 H8A 109.9
C7 C8 H8A 109.9
N3 C8 H8B 109.9
C7 C8 H8B 109.9
H8A C8 H8B 108.3
N4 C9 C10 119.4(10)
N4 C9 C11 112.2(10)
C10 C9 C11 127.3(10)
N5 C10 C9 178.1(13)
O4 C11 N6 120.2(11)
O4 C11 C9 115.5(10)
N6 C11 C9 124.2(11)
N6 C12 C13 107.4(9)
N6 C12 H12A 110.2
C13 C12 H12A 110.2
N6 C12 H12B 110.2
C13 C12 H12B 110.2
H12A C12 H12B 108.5
C14 C13 C12 111.6(11)
C14 C13 H13A 109.3
C12 C13 H13A 109.3
C14 C13 H13B 109.3
C12 C13 H13B 109.3
H13A C13 H13B 108.0
C13 C14 C15 110.3(10)
C13 C14 H14A 109.6
C15 C14 H14A 109.6
C13 C14 H14B 109.6
C15 C14 H14B 109.6
H14A C14 H14B 108.1
C16 C15 C14 110.1(11)
C16 C15 H15A 109.6
C14 C15 H15A 109.6
C16 C15 H15B 109.6
C14 C15 H15B 109.6
H15A C15 H15B 108.2
N6 C16 C15 110.7(10)
N6 C16 H16A 109.5
C15 C16 H16A 109.5
N6 C16 H16B 109.5
C15 C16 H16B 109.5
H16A C16 H16B 108.1
O1 N1 C1 122.8(11)
O1 N1 Pt1 121.9(9)
C1 N1 Pt1 115.3(8)
C3 N3 C4 126.1(10)
C3 N3 C8 120.6(10)
C4 N3 C8 111.9(10)
O3 N4 C9 118.2(10)
O3 N4 Pt1 126.3(8)
C9 N4 Pt1 115.5(7)
C11 N6 C12 120.7(10)
C11 N6 C16 125.6(10)
C12 N6 C16 113.7(9)
C3 O2 Pt1 115.0(7)
C11 O4 Pt1 114.3(7)
N4 Pt1 N1 104.1(4)
N4 Pt1 O4 81.1(4)
N1 Pt1 O4 174.7(4)
N4 Pt1 O2 176.1(3)
N1 Pt1 O2 79.6(4)
O4 Pt1 O2 95.3(3)

loop_
_geom_bond_atom_site_label_1
_geom_bond_atom_site_label_2
_geom_bond_distance
C1 N1 1.307(16)
C1 C2 1.454(17)
C1 C3 1.465(15)
C2 N2 1.130(16)
C3 O2 1.271(13)
C3 N3 1.332(15)
C4 N3 1.474(15)
C4 C5 1.489(18)
C4 H4A 0.9900
C4 H4B 0.9900
C5 C6 1.522(18)
C5 H5A 0.9900
C5 H5B 0.9900
C6 C7 1.506(17)
C6 H6A 0.9900
C6 H6B 0.9900
C7 C8 1.489(18)
C7 H7A 0.9900
C7 H7B 0.9900
C8 N3 1.483(15)
C8 H8A 0.9900
C8 H8B 0.9900
C9 N4 1.382(14)
C9 C10 1.429(17)
C9 C11 1.469(16)
C10 N5 1.154(15)
C11 O4 1.305(14)
C11 N6 1.307(14)
C12 N6 1.475(14)
C12 C13 1.535(17)
C12 H12A 0.9900
C12 H12B 0.9900
C13 C14 1.525(18)
C13 H13A 0.9900
C13 H13B 0.9900
C14 C15 1.551(17)
C14 H14A 0.9900
C14 H14B 0.9900
C15 C16 1.520(17)
C15 H15A 0.9900
C15 H15B 0.9900
C16 N6 1.479(14)
C16 H16A 0.9900
C16 H16B 0.9900
N1 O1 1.270(13)
N1 Pt1 1.984(10)
N4 O3 1.257(11)
N4 Pt1 1.939(10)
O2 Pt1 2.005(8)
O4 Pt1 2.000(8)

loop_
_geom_hbond_atom_site_label_D
_geom_hbond_atom_site_label_H
_geom_hbond_atom_site_label_A
_geom_hbond_distance_DH
_geom_hbond_distance_HA
_geom_hbond_distance_DA
_geom_hbond_angle_DHA
_geom_hbond_site_symmetry_A
C16 H16A O1 0.99 2.63 3.512(15) 149.2 4_645
C13 H13B O4 0.99 2.65 3.462(14) 139.1 6_656
C13 H13A O3 0.99 2.45 3.070(14) 120.5 7_755
C13 H13A O1 0.99 2.62 3.411(15) 137.3 4_745
C12 H12B O3 0.99 2.45 3.019(14) 116.0 7_755
C12 H12B O1 0.99 2.63 3.516(16) 148.9 4_645
C4 H4A N2 0.99 2.58 3.464(15) 148.2 .
C16 H16A O1 0.99 2.63 3.512(15) 149.2 4_645
C13 H13B O4 0.99 2.65 3.462(14) 139.1 6_656
C13 H13A O3 0.99 2.45 3.070(14) 120.5 7_755
C13 H13A O1 0.99 2.62 3.411(15) 137.3 4_745
C12 H12B O3 0.99 2.45 3.019(14) 116.0 7_755
C12 H12B O1 0.99 2.63 3.516(16) 148.9 4_645
C4 H4A N2 0.99 2.58 3.464(15) 148.2 .
C16 H16A O1 0.99 2.63 3.512(15) 149.2 4_645
C13 H13B O4 0.99 2.65 3.462(14) 139.1 6_656
C13 H13A O3 0.99 2.45 3.070(14) 120.5 7_755
C13 H13A O1 0.99 2.62 3.411(15) 137.3 4_745
C12 H12B O3 0.99 2.45 3.019(14) 116.0 7_755
C12 H12B O1 0.99 2.63 3.516(16) 148.9 4_645
C4 H4A N2 0.99 2.58 3.464(15) 148.2 .
C16 H16B O2 0.99 2.66 3.518(15) 144.8 6_556
C16 H16A O1 0.99 2.63 3.512(15) 149.2 4_645
C13 H13B O4 0.99 2.65 3.462(14) 139.1 6_656
C13 H13A O3 0.99 2.45 3.070(14) 120.5 7_755
C13 H13A O1 0.99 2.62 3.411(15) 137.3 4_745
C12 H12B O3 0.99 2.45 3.019(14) 116.0 7_755
C12 H12B O1 0.99 2.63 3.516(16) 148.9 4_645
C4 H4A N2 0.99 2.58 3.464(15) 148.2 .
C16 H16B O2 0.99 2.66 3.518(15) 144.8 6_556
C16 H16A O1 0.99 2.63 3.512(15) 149.2 4_645
C13 H13B O4 0.99 2.65 3.462(14) 139.1 6_656
C13 H13A O3 0.99 2.45 3.070(14) 120.5 7_755
C13 H13A O1 0.99 2.62 3.411(15) 137.3 4_745
C12 H12B O3 0.99 2.45 3.019(14) 116.0 7_755
C12 H12B O1 0.99 2.63 3.516(16) 148.9 4_645
C4 H4A N2 0.99 2.58 3.464(15) 148.2 .
C4 H4A N2 0.99 2.58 3.464(15) 148.2 .
C12 H12B O1 0.99 2.63 3.516(16) 148.9 4_645
C12 H12B O3 0.99 2.45 3.019(14) 116.0 7_755
C13 H13A O1 0.99 2.62 3.411(15) 137.3 4_745
C13 H13A O3 0.99 2.45 3.070(14) 120.5 7_755
C13 H13B O4 0.99 2.65 3.462(14) 139.1 6_656
C16 H16A O1 0.99 2.63 3.512(15) 149.2 4_645
C4 H4A N2 0.99 2.58 3.464(15) 148.2 .
C12 H12B O1 0.99 2.63 3.516(16) 148.9 4_645
C12 H12B O3 0.99 2.45 3.019(14) 116.0 7_755
C13 H13A O1 0.99 2.62 3.411(15) 137.3 4_745
C13 H13A O3 0.99 2.45 3.070(14) 120.5 7_755
C13 H13B O4 0.99 2.65 3.462(14) 139.1 6_656
C16 H16A O1 0.99 2.63 3.512(15) 149.2 4_645
C16 H16B O2 0.99 2.66 3.518(15) 144.8 6_556
C4 H4A N2 0.99 2.58 3.464(15) 148.2 .
C12 H12B O1 0.99 2.63 3.516(16) 148.9 4_645
C12 H12B O3 0.99 2.45 3.019(14) 116.0 7_755
C13 H13A O1 0.99 2.62 3.411(15) 137.3 4_745
C13 H13A O3 0.99 2.45 3.070(14) 120.5 7_755
C13 H13B O4 0.99 2.65 3.462(14) 139.1 6_656
C16 H16A O1 0.99 2.63 3.512(15) 149.2 4_645
C4 H4A N2 0.99 2.58 3.464(15) 148.2 .
C12 H12B O1 0.99 2.63 3.516(16) 148.9 4_645
C12 H12B O3 0.99 2.45 3.019(14) 116.0 7_755
C13 H13A O1 0.99 2.62 3.411(15) 137.3 4_745
C13 H13A O3 0.99 2.45 3.070(14) 120.5 7_755
C13 H13B O4 0.99 2.65 3.462(14) 139.1 6_656
C16 H16A O1 0.99 2.63 3.512(15) 149.2 4_645

loop_
_geom_torsion_atom_site_label_1
_geom_torsion_atom_site_label_2
_geom_torsion_atom_site_label_3
_geom_torsion_atom_site_label_4
_geom_torsion
N1 C1 C3 O2 -6.6(16)
C2 C1 C3 O2 171.0(12)
N1 C1 C3 N3 173.1(12)
C2 C1 C3 N3 -9(2)
N3 C4 C5 C6 55.4(14)
C4 C5 C6 C7 -51.7(16)
C5 C6 C7 C8 52.3(15)
C6 C7 C8 N3 -55.8(14)
N4 C9 C11 O4 5.8(15)
C10 C9 C11 O4 -162.5(11)
N4 C9 C11 N6 -176.9(11)
C10 C9 C11 N6 15(2)
N6 C12 C13 C14 58.0(12)
C12 C13 C14 C15 -56.1(13)
C13 C14 C15 C16 53.3(14)
C14 C15 C16 N6 -54.4(13)
C2 C1 N1 O1 3.3(18)
C3 C1 N1 O1 -178.7(11)
C2 C1 N1 Pt1 -174.4(9)
C3 C1 N1 Pt1 3.5(14)
O2 C3 N3 C4 179.3(11)
C1 C3 N3 C4 0(2)
O2 C3 N3 C8 -15.5(18)
C1 C3 N3 C8 164.7(12)
C5 C4 N3 C3 105.9(14)
C5 C4 N3 C8 -60.4(13)
C7 C8 N3 C3 -107.2(13)
C7 C8 N3 C4 60.0(14)
C10 C9 N4 O3 -5.0(16)
C11 C9 N4 O3 -174.2(10)
C10 C9 N4 Pt1 172.9(9)
C11 C9 N4 Pt1 3.6(12)
O4 C11 N6 C12 16.3(17)
C9 C11 N6 C12 -160.9(11)
O4 C11 N6 C16 -163.0(11)
C9 C11 N6 C16 19.8(19)
C13 C12 N6 C11 120.4(12)
C13 C12 N6 C16 -60.3(12)
C15 C16 N6 C11 -120.5(13)
C15 C16 N6 C12 60.2(13)
N3 C3 O2 Pt1 -173.4(9)
C1 C3 O2 Pt1 6.4(13)
N6 C11 O4 Pt1 170.5(9)
C9 C11 O4 Pt1 -12.1(13)
